data_4305838
loop_
_publ_author_name
'Stephen R. Caskey'
'Antek G. Wong-Foy'
'Adam J. Matzger'

_publ_contact_author_address
;Department of Chemistry and the Macromolecular Science and Engineering Program
University of Michigan
930 North University Avenue
Ann Arbor, MI 48109-1055
;
_publ_contact_author_email matzger@umich.edu
_publ_contact_author_fax (734)615-8553
_publ_contact_author_name 'Adam J. Matzger'
_publ_contact_author_phone (734)615-6627
_publ_section_title
;
Phase Selection and Discovery among Five Assembly Modes in a Coordination
Polymerization
;
_journal_name_full 'Inorganic Chemistry'
_journal_page_first 7751
_journal_page_last 7756
_journal_paper_doi 10.1021/ic800777r
_journal_volume 47
_journal_year 2008
_chemical_formula_moiety 'C54 H30 O13 Zn4'
_chemical_formula_sum 'C54 H30 O13 Zn4'
_chemical_formula_weight 1148.26
_chemical_name_systematic
; 
 ? 
;
_space_group_IT_number 122
_symmetry_cell_setting tetragonal
_symmetry_Int_Tables_number 122
_symmetry_space_group_name_Hall 'I -4 2bw'
_symmetry_space_group_name_H-M 'I -4 2 d'
_atom_sites_solution_hydrogens geom
_atom_sites_solution_primary direct
_atom_sites_solution_secondary difmap
_audit_creation_method SHELXL-97
_cell_angle_alpha 90.00
_cell_angle_beta 90.00
_cell_angle_gamma 90.00
_cell_formula_units_Z 4
_cell_length_a 13.9578(4)
_cell_length_b 13.9578(4)
_cell_length_c 28.7133(11)
_cell_measurement_reflns_used 10252
_cell_measurement_temperature 150(2)
_cell_measurement_theta_max 66.7
_cell_measurement_theta_min 7.1
_cell_volume 5593.9(3)
_computing_cell_refinement 'Crystal Clear 1.4.0'
_computing_data_collection 'Crystal Clear 1.4.0'
_computing_data_reduction 'CrystalStructure 3.8.1'
_computing_molecular_graphics 'CrystalStructure 3.8.1'
_computing_structure_refinement 'SHELXL-97 (Sheldrick, 1997)'
_computing_structure_solution 'SHELXS-97 (Sheldrick, 1990)'
_diffrn_ambient_temperature 150(2)
_diffrn_detector_area_resol_mean 10.00
_diffrn_measured_fraction_theta_full 0.996
_diffrn_measured_fraction_theta_max 0.997
_diffrn_measurement_device_type 'Rigaku RAXIS-RAPID'
_diffrn_measurement_method \w
_diffrn_radiation_monochromator graphite
_diffrn_radiation_source 'fine-focus sealed tube'
_diffrn_radiation_type CuK\a
_diffrn_radiation_wavelength 1.54187
_diffrn_reflns_av_R_equivalents 0.0413
_diffrn_reflns_av_sigmaI/netI 0.0314
_diffrn_reflns_limit_h_max 10
_diffrn_reflns_limit_h_min -16
_diffrn_reflns_limit_k_max 10
_diffrn_reflns_limit_k_min -16
_diffrn_reflns_limit_l_max 34
_diffrn_reflns_limit_l_min -34
_diffrn_reflns_number 12064
_diffrn_reflns_theta_full 66.67
_diffrn_reflns_theta_max 66.67
_diffrn_reflns_theta_min 7.06
_exptl_absorpt_coefficient_mu 2.431
_exptl_absorpt_correction_T_max 0.793
_exptl_absorpt_correction_T_min 0.491
_exptl_absorpt_correction_type multi-scan
_exptl_absorpt_process_details
;
    Higashi, T. (1995). Program for Absorption Correction.
    Rigaku Corporation, Tokyo, Japan.
;
_exptl_crystal_colour Colorless
_exptl_crystal_density_diffrn 1.363
_exptl_crystal_density_meas ?
_exptl_crystal_density_method .
_exptl_crystal_description Block
_exptl_crystal_F_000 2312
_exptl_crystal_size_max 0.50
_exptl_crystal_size_mid 0.22
_exptl_crystal_size_min 0.095
_refine_diff_density_max 1.194
_refine_diff_density_min -0.410
_refine_diff_density_rms 0.129
_refine_ls_abs_structure_details 'Flack H D (1983), Acta Cryst. A39, 876-881'
_refine_ls_abs_structure_Flack 0.02(8)
_refine_ls_extinction_method none
_refine_ls_goodness_of_fit_ref 1.113
_refine_ls_hydrogen_treatment noref
_refine_ls_matrix_type full
_refine_ls_number_parameters 165
_refine_ls_number_reflns 2474
_refine_ls_number_restraints 0
_refine_ls_restrained_S_all 1.113
_refine_ls_R_factor_all 0.0756
_refine_ls_R_factor_gt 0.0721
_refine_ls_shift/su_max 0.000
_refine_ls_shift/su_mean 0.000
_refine_ls_structure_factor_coef Fsqd
_refine_ls_weighting_details 'calc w=1/[\s^2^(Fo^2^)+(0.1642P)^2^+0.0000P] where P=(Fo^2^+2Fc^2^)/3'
_refine_ls_weighting_scheme calc
_refine_ls_wR_factor_gt 0.2165
_refine_ls_wR_factor_ref 0.2217
_reflns_number_gt 2215
_reflns_number_total 2474
_reflns_threshold_expression >2sigma(I)
_cod_data_source_file ic800777r-file002_3.cif
_cod_data_source_block Zn-tsx
_cod_database_code 4305838

loop_
_symmetry_equiv_pos_as_xyz
'x, y, z'
'y, -x, -z'
'-x, -y, z'
'-y, x, -z'
'-x+1/2, y, -z+3/4'
'-y+1/2, -x, z+3/4'
'x+1/2, -y, -z+3/4'
'y+1/2, x, z+3/4'
'x+1/2, y+1/2, z+1/2'
'y+1/2, -x+1/2, -z+1/2'
'-x+1/2, -y+1/2, z+1/2'
'-y+1/2, x+1/2, -z+1/2'
'-x+1, y+1/2, -z+5/4'
'-y+1, -x+1/2, z+5/4'
'x+1, -y+1/2, -z+5/4'
'y+1, x+1/2, z+5/4'

loop_
_atom_site_label
_atom_site_type_symbol
_atom_site_fract_x
_atom_site_fract_y
_atom_site_fract_z
_atom_site_U_iso_or_equiv
_atom_site_adp_type
_atom_site_occupancy
_atom_site_symmetry_multiplicity
_atom_site_calc_flag
_atom_site_refinement_flags
_atom_site_disorder_assembly
_atom_site_disorder_group
Zn1 Zn 0.46566(7) 0.39091(7) 0.03849(3) 0.0717(4) Uani 1 1 d . . .
O1 O 0.5000 0.5000 0.0000 0.071(2) Uani 1 4 d S . .
O2 O 0.5682(4) 0.3003(4) 0.0351(2) 0.0936(16) Uani 1 1 d . . .
O3 O 0.6814(5) 0.3625(5) -0.0125(3) 0.1080(19) Uani 1 1 d . . .
O4 O 1.0715(7) -0.0324(8) 0.3972(2) 0.139(3) Uani 1 1 d . . .
C1 C 0.6539(6) 0.3065(6) 0.0188(3) 0.084(2) Uani 1 1 d . . .
C2 C 0.7248(6) 0.2355(6) 0.0374(3) 0.0835(19) Uani 1 1 d . . .
C3 C 0.8184(6) 0.2306(7) 0.0191(3) 0.089(2) Uani 1 1 d . . .
H3 H 0.8356 0.2686 -0.0070 0.107 Uiso 1 1 calc R . .
C4 C 0.8857(6) 0.1697(7) 0.0394(3) 0.092(2) Uani 1 1 d . . .
H4 H 0.9478 0.1648 0.0260 0.110 Uiso 1 1 calc R . .
C5 C 0.8634(5) 0.1156(6) 0.0791(2) 0.0766(17) Uani 1 1 d . . .
C6 C 0.7679(5) 0.1210(7) 0.0972(3) 0.091(2) Uani 1 1 d . . .
H6 H 0.7510 0.0857 0.1242 0.109 Uiso 1 1 calc R . .
C7 C 0.7009(6) 0.1770(8) 0.0755(4) 0.097(3) Uani 1 1 d . . .
H7 H 0.6367 0.1762 0.0864 0.117 Uiso 1 1 calc R . .
C8 C 0.9322(5) 0.0540(6) 0.1032(2) 0.0767(19) Uani 1 1 d . . .
C9 C 1.0000 0.0000 0.0779(4) 0.082(3) Uani 1 2 d S . .
H9 H 1.0000 0.0000 0.0448 0.098 Uiso 1 2 calc SR . .
C10 C 0.9344(6) 0.0555(6) 0.1505(2) 0.0771(19) Uani 1 1 d . . .
H10 H 0.8901 0.0954 0.1666 0.093 Uiso 1 1 calc R . .
C11 C 1.0000 0.0000 0.1770(4) 0.082(3) Uani 1 2 d S . .
C12 C 1.0000 0.0000 0.2276(3) 0.076(2) Uani 1 2 d S . .
C13 C 1.0849(6) -0.0204(8) 0.2530(3) 0.088(2) Uani 1 1 d . . .
H13 H 1.1431 -0.0328 0.2370 0.105 Uiso 1 1 calc R . .
C14 C 1.0824(6) -0.0221(7) 0.3009(3) 0.085(2) Uani 1 1 d . . .
H14 H 1.1388 -0.0389 0.3175 0.102 Uiso 1 1 calc R . .
C15 C 1.0000 0.0000 0.3256(4) 0.082(3) Uani 1 2 d S . .
C16 C 1.0000 0.0000 0.3759(4) 0.104(4) Uani 1 2 d S . .

loop_
_atom_site_aniso_label
_atom_site_aniso_U_11
_atom_site_aniso_U_22
_atom_site_aniso_U_33
_atom_site_aniso_U_23
_atom_site_aniso_U_13
_atom_site_aniso_U_12
Zn1 0.0706(6) 0.0629(6) 0.0817(5) -0.0045(4) -0.0046(4) -0.0039(4)
O1 0.073(3) 0.073(3) 0.069(5) 0.000 0.000 0.000
O2 0.067(3) 0.071(3) 0.143(5) 0.019(3) -0.011(3) 0.004(2)
O3 0.085(4) 0.095(4) 0.144(5) 0.028(4) 0.002(4) 0.025(3)
O4 0.139(6) 0.198(10) 0.080(3) -0.027(5) -0.017(4) 0.039(7)
C1 0.077(5) 0.062(4) 0.113(5) 0.015(4) -0.007(4) 0.000(4)
C2 0.078(4) 0.077(4) 0.096(5) 0.005(4) -0.010(4) 0.015(4)
C3 0.080(5) 0.090(5) 0.096(5) 0.011(4) -0.007(4) 0.003(4)
C4 0.071(4) 0.110(6) 0.094(4) 0.012(4) 0.005(4) 0.014(4)
C5 0.070(4) 0.082(4) 0.077(3) 0.002(3) -0.006(3) 0.017(3)
C6 0.059(4) 0.104(6) 0.110(6) 0.030(5) 0.004(3) 0.025(4)
C7 0.062(4) 0.108(6) 0.122(7) 0.026(5) -0.004(4) 0.005(4)
C8 0.058(3) 0.089(5) 0.083(4) 0.004(3) 0.008(3) 0.021(4)
C9 0.076(6) 0.090(7) 0.079(5) 0.000 0.000 0.038(5)
C10 0.068(4) 0.089(5) 0.074(4) 0.002(3) -0.002(3) 0.028(4)
C11 0.065(6) 0.095(8) 0.084(6) 0.000 0.000 0.032(5)
C12 0.064(5) 0.089(7) 0.074(5) 0.000 0.000 0.010(5)
C13 0.065(4) 0.118(7) 0.080(4) -0.006(4) -0.001(3) 0.008(4)
C14 0.083(5) 0.089(5) 0.083(4) -0.011(4) -0.017(3) 0.001(4)
C15 0.066(6) 0.100(8) 0.081(6) 0.000 0.000 -0.019(5)
C16 0.112(10) 0.134(11) 0.066(6) 0.000 0.000 -0.021(9)

loop_
_atom_type_symbol
_atom_type_description
_atom_type_scat_dispersion_real
_atom_type_scat_dispersion_imag
_atom_type_scat_source
C C 0.0181 0.0091 'International Tables Vol C Tables 4.2.6.8 and 6.1.1.4'
H H 0.0000 0.0000 'International Tables Vol C Tables 4.2.6.8 and 6.1.1.4'
Zn Zn -1.5491 0.6778 'International Tables Vol C Tables 4.2.6.8 and 6.1.1.4'
O O 0.0492 0.0322 'International Tables Vol C Tables 4.2.6.8 and 6.1.1.4'

loop_
_geom_angle_atom_site_label_1
_geom_angle_atom_site_label_2
_geom_angle_atom_site_label_3
_geom_angle
_geom_angle_site_symmetry_1
_geom_angle_site_symmetry_3
_geom_angle_publ_flag
O3 Zn1 O2 101.3(3) 2_565 . ?
O3 Zn1 O4 122.1(4) 2_565 10_565 ?
O2 Zn1 O4 102.7(4) . 10_565 ?
O3 Zn1 O1 112.2(2) 2_565 . ?
O2 Zn1 O1 107.72(18) . . ?
O4 Zn1 O1 109.2(3) 10_565 . ?
O3 Zn1 Zn1 79.2(2) 2_565 2_565 ?
O2 Zn1 Zn1 129.1(2) . 2_565 ?
O4 Zn1 Zn1 120.3(3) 10_565 2_565 ?
O1 Zn1 Zn1 35.549(12) . 2_565 ?
O3 Zn1 Zn1 112.3(2) 2_565 4_655 ?
O2 Zn1 Zn1 73.02(18) . 4_655 ?
O4 Zn1 Zn1 125.0(3) 10_565 4_655 ?
O1 Zn1 Zn1 35.549(12) . 4_655 ?
Zn1 Zn1 Zn1 60.70(3) 2_565 4_655 ?
Zn1 O1 Zn1 108.90(2) . 2_565 ?
Zn1 O1 Zn1 108.90(2) . 4_655 ?
Zn1 O1 Zn1 110.61(5) 2_565 4_655 ?
Zn1 O1 Zn1 110.61(5) . 3_665 ?
Zn1 O1 Zn1 108.91(2) 2_565 3_665 ?
Zn1 O1 Zn1 108.90(2) 4_655 3_665 ?
C1 O2 Zn1 132.1(5) . . ?
C1 O3 Zn1 126.2(6) . 4_655 ?
C16 O4 Zn1 133.7(7) . 12_645 ?
O3 C1 O2 125.9(7) . . ?
O3 C1 C2 117.9(8) . . ?
O2 C1 C2 116.1(7) . . ?
C7 C2 C3 118.8(8) . . ?
C7 C2 C1 120.4(8) . . ?
C3 C2 C1 120.7(8) . . ?
C4 C3 C2 119.9(8) . . ?
C4 C3 H3 120.0 . . ?
C2 C3 H3 120.0 . . ?
C3 C4 C5 121.2(8) . . ?
C3 C4 H4 119.4 . . ?
C5 C4 H4 119.4 . . ?
C4 C5 C6 118.2(7) . . ?
C4 C5 C8 123.8(7) . . ?
C6 C5 C8 118.0(7) . . ?
C7 C6 C5 120.1(8) . . ?
C7 C6 H6 120.0 . . ?
C5 C6 H6 120.0 . . ?
C6 C7 C2 121.6(8) . . ?
C6 C7 H7 119.2 . . ?
C2 C7 H7 119.2 . . ?
C10 C8 C9 120.6(7) . . ?
C10 C8 C5 118.6(6) . . ?
C9 C8 C5 120.6(7) . . ?
C8 C9 C8 117.9(9) 3_755 . ?
C8 C9 H9 121.0 3_755 . ?
C8 C9 H9 121.0 . . ?
C8 C10 C11 122.7(7) . . ?
C8 C10 H10 118.7 . . ?
C11 C10 H10 118.7 . . ?
C10 C11 C10 115.4(9) 3_755 . ?
C10 C11 C12 122.3(5) 3_755 . ?
C10 C11 C12 122.3(5) . . ?
C13 C12 C13 118.3(9) . 3_755 ?
C13 C12 C11 120.9(4) . . ?
C13 C12 C11 120.9(4) 3_755 . ?
C14 C13 C12 119.7(7) . . ?
C14 C13 H13 120.2 . . ?
C12 C13 H13 120.2 . . ?
C13 C14 C15 122.0(8) . . ?
C13 C14 H14 119.0 . . ?
C15 C14 H14 119.0 . . ?
C14 C15 C14 118.3(10) 3_755 . ?
C14 C15 C16 120.8(5) 3_755 . ?
C14 C15 C16 120.8(5) . . ?
O4 C16 O4 121.7(11) 3_755 . ?
O4 C16 C15 119.2(6) 3_755 . ?
O4 C16 C15 119.2(6) . . ?

loop_
_geom_bond_atom_site_label_1
_geom_bond_atom_site_label_2
_geom_bond_distance
_geom_bond_site_symmetry_2
_geom_bond_publ_flag
Zn1 O3 1.910(6) 2_565 ?
Zn1 O2 1.913(6) . ?
Zn1 O4 1.920(6) 10_565 ?
Zn1 O1 1.9415(9) . ?
Zn1 Zn1 3.1594(15) 2_565 ?
O2 C1 1.287(10) . ?
O3 C1 1.251(10) . ?
O4 C16 1.254(10) . ?
O4 Zn1 1.920(6) 12_645 ?
C1 C2 1.498(11) . ?
C2 C7 1.404(12) . ?
C2 C3 1.410(13) . ?
C3 C4 1.394(12) . ?
C3 H3 0.9500 . ?
C4 C5 1.403(11) . ?
C4 H4 0.9500 . ?
C5 C6 1.433(11) . ?
C5 C8 1.464(10) . ?
C6 C7 1.368(11) . ?
C6 H6 0.9500 . ?
C7 H7 0.9500 . ?
C8 C10 1.359(9) . ?
C9 C8 1.411(9) 3_755 ?
C9 H9 0.9500 . ?
C10 H10 0.9500 . ?
C11 C10 1.420(8) 3_755 ?
C11 C12 1.455(14) . ?
C12 C13 1.419(9) 3_755 ?
C13 C14 1.375(10) . ?
C13 H13 0.9500 . ?
C14 H14 0.9500 . ?
C15 C14 1.386(10) 3_755 ?
C15 C16 1.444(16) . ?

loop_
_geom_torsion_atom_site_label_1
_geom_torsion_atom_site_label_2
_geom_torsion_atom_site_label_3
_geom_torsion_atom_site_label_4
_geom_torsion
_geom_torsion_site_symmetry_1
_geom_torsion_site_symmetry_2
_geom_torsion_site_symmetry_3
_geom_torsion_site_symmetry_4
_geom_torsion_publ_flag
O3 Zn1 O1 Zn1 23.1(3) 2_565 . . 2_565 ?
O2 Zn1 O1 Zn1 133.7(2) . . . 2_565 ?
O4 Zn1 O1 Zn1 -115.5(4) 10_565 . . 2_565 ?
Zn1 Zn1 O1 Zn1 120.71(3) 4_655 . . 2_565 ?
O3 Zn1 O1 Zn1 -97.6(3) 2_565 . . 4_655 ?
O2 Zn1 O1 Zn1 13.0(2) . . . 4_655 ?
O4 Zn1 O1 Zn1 123.8(4) 10_565 . . 4_655 ?
Zn1 Zn1 O1 Zn1 -120.70(3) 2_565 . . 4_655 ?
O3 Zn1 O1 Zn1 142.7(3) 2_565 . . 3_665 ?
O2 Zn1 O1 Zn1 -106.7(2) . . . 3_665 ?
O4 Zn1 O1 Zn1 4.2(4) 10_565 . . 3_665 ?
Zn1 Zn1 O1 Zn1 119.648(15) 2_565 . . 3_665 ?
Zn1 Zn1 O1 Zn1 -119.647(15) 4_655 . . 3_665 ?
O3 Zn1 O2 C1 129.6(9) 2_565 . . . ?
O4 Zn1 O2 C1 -103.6(9) 10_565 . . . ?
O1 Zn1 O2 C1 11.6(9) . . . . ?
Zn1 Zn1 O2 C1 44.4(10) 2_565 . . . ?
Zn1 Zn1 O2 C1 19.5(8) 4_655 . . . ?
Zn1 O3 C1 O2 9.3(15) 4_655 . . . ?
Zn1 O3 C1 C2 -174.6(7) 4_655 . . . ?
Zn1 O2 C1 O3 -25.9(16) . . . . ?
Zn1 O2 C1 C2 158.0(6) . . . . ?
O3 C1 C2 C7 174.0(9) . . . . ?
O2 C1 C2 C7 -9.6(14) . . . . ?
O3 C1 C2 C3 -1.9(14) . . . . ?
O2 C1 C2 C3 174.6(9) . . . . ?
C7 C2 C3 C4 -1.2(14) . . . . ?
C1 C2 C3 C4 174.7(9) . . . . ?
C2 C3 C4 C5 -2.6(14) . . . . ?
C3 C4 C5 C6 2.8(14) . . . . ?
C3 C4 C5 C8 -177.0(9) . . . . ?
C4 C5 C6 C7 0.8(16) . . . . ?
C8 C5 C6 C7 -179.4(9) . . . . ?
C5 C6 C7 C2 -4.7(17) . . . . ?
C3 C2 C7 C6 4.9(16) . . . . ?
C1 C2 C7 C6 -171.1(10) . . . . ?
C4 C5 C8 C10 136.9(9) . . . . ?
C6 C5 C8 C10 -42.9(13) . . . . ?
C4 C5 C8 C9 -38.1(12) . . . . ?
C6 C5 C8 C9 142.1(8) . . . . ?
C10 C8 C9 C8 1.7(6) . . . 3_755 ?
C5 C8 C9 C8 176.6(9) . . . 3_755 ?
C9 C8 C10 C11 -3.5(12) . . . . ?
C5 C8 C10 C11 -178.5(7) . . . . ?
C8 C10 C11 C10 1.8(6) . . . 3_755 ?
C8 C10 C11 C12 -178.2(6) . . . . ?
C10 C11 C12 C13 26.7(7) 3_755 . . . ?
C10 C11 C12 C13 -153.3(7) . . . . ?
C10 C11 C12 C13 -153.3(7) 3_755 . . 3_755 ?
C10 C11 C12 C13 26.7(7) . . . 3_755 ?
C13 C12 C13 C14 1.5(7) 3_755 . . . ?
C11 C12 C13 C14 -178.5(7) . . . . ?
C12 C13 C14 C15 -3.1(14) . . . . ?
C13 C14 C15 C14 1.6(7) . . . 3_755 ?
C13 C14 C15 C16 -178.4(7) . . . . ?
Zn1 O4 C16 O4 -7.9(7) 12_645 . . 3_755 ?
Zn1 O4 C16 C15 172.1(7) 12_645 . . . ?
C14 C15 C16 O4 -9.4(8) 3_755 . . 3_755 ?
C14 C15 C16 O4 170.7(8) . . . 3_755 ?
C14 C15 C16 O4 170.6(8) 3_755 . . . ?
C14 C15 C16 O4 -9.4(8) . . . . ?
